data_7234935
loop_
_publ_author_name
'Adonin, Sergey A.'
'Bondarenko, Mikhail A.'
'Novikov, Alexander S.'
'Abramov, Pavel A.'
'Sokolov, Maxim N.'
'Fedin, Vladimir P.'

_publ_section_title
;
 Halogen bonding in the structures of pentaiodobenzoic acid and its salts
;
_journal_issue 43
_journal_name_full CrystEngComm
_journal_page_first 6666
_journal_paper_doi 10.1039/C9CE01106D
_journal_volume 21
_journal_year 2019
_chemical_formula_sum 'C19 H28 I5 N O2'
_chemical_formula_weight 936.92
_space_group_crystal_system monoclinic
_space_group_IT_number 4
_space_group_name_Hall 'P 2yb'
_space_group_name_H-M_alt 'P 1 21 1'
_atom_sites_solution_hydrogens mixed
_atom_sites_solution_primary direct
_atom_sites_solution_secondary difmap
_audit_creation_method SHELXL-2017/1
_audit_update_record
;
2019-05-29 deposited with the CCDC.	2019-09-24 downloaded from the CCDC.
;
_cell_angle_alpha 90
_cell_angle_beta 98.004(4)
_cell_angle_gamma 90
_cell_formula_units_Z 2
_cell_length_a 8.3240(4)
_cell_length_b 16.4369(6)
_cell_length_c 9.5423(4)
_cell_measurement_reflns_used 3973
_cell_measurement_temperature 130(2)
_cell_measurement_theta_max 28.5940
_cell_measurement_theta_min 4.2620
_cell_volume 1292.87(10)
_computing_cell_refinement 'CrysAlisPro 1.171.38.41 (Rigaku OD, 2015)'
_computing_data_collection 'CrysAlisPro 1.171.38.41 (Rigaku OD, 2015)'
_computing_data_reduction 'CrysAlisPro 1.171.38.41 (Rigaku OD, 2015)'
_computing_molecular_graphics 'ShelXle (H\"ubschle, 2011)'
_computing_publication_material 'CIFTAB-2014 (Sheldrick, 2014)'
_computing_structure_refinement 'SHELXL-2014 (Sheldrick, 2014)'
_computing_structure_solution 'SHELXS-2014 (Sheldrick, 2014)'
_diffrn_ambient_temperature 130(2)
_diffrn_detector 'CCD plate'
_diffrn_detector_area_resol_mean 10.6168
_diffrn_detector_type AtlasS2
_diffrn_measured_fraction_theta_full 0.996
_diffrn_measured_fraction_theta_max 0.875
_diffrn_measurement_device 'four-circle diffractometer'
_diffrn_measurement_device_type 'New Xcalibur, AtlasS2'
_diffrn_measurement_method '\w scans'
_diffrn_radiation_monochromator graphite
_diffrn_radiation_probe x-ray
_diffrn_radiation_source 'fine-focus sealed tube'
_diffrn_radiation_type MoK\a
_diffrn_radiation_wavelength 0.71073
_diffrn_reflns_av_R_equivalents 0.0274
_diffrn_reflns_av_unetI/netI 0.0454
_diffrn_reflns_Laue_measured_fraction_full 0.996
_diffrn_reflns_Laue_measured_fraction_max 0.875
_diffrn_reflns_limit_h_max 10
_diffrn_reflns_limit_h_min -11
_diffrn_reflns_limit_k_max 22
_diffrn_reflns_limit_k_min -22
_diffrn_reflns_limit_l_max 11
_diffrn_reflns_limit_l_min -12
_diffrn_reflns_number 9442
_diffrn_reflns_point_group_measured_fraction_full 0.920
_diffrn_reflns_point_group_measured_fraction_max 0.759
_diffrn_reflns_theta_full 25.500
_diffrn_reflns_theta_max 28.834
_diffrn_reflns_theta_min 3.499
_diffrn_source 'sealed X-ray tube'
_exptl_absorpt_coefficient_mu 6.029
_exptl_absorpt_correction_T_max 1.00000
_exptl_absorpt_correction_T_min 0.54804
_exptl_absorpt_correction_type multi-scan
_exptl_absorpt_process_details
;
CrysAlisPro 1.171.38.41 (Rigaku Oxford Diffraction, 2015)
Empirical absorption correction using spherical harmonics,
implemented in SCALE3 ABSPACK scaling algorithm.
;
_exptl_crystal_colour colorless
_exptl_crystal_density_diffrn 2.407
_exptl_crystal_description block
_exptl_crystal_F_000 860
_exptl_crystal_size_max 0.350
_exptl_crystal_size_mid 0.350
_exptl_crystal_size_min 0.100
_refine_diff_density_max 0.976
_refine_diff_density_min -1.008
_refine_diff_density_rms 0.154
_refine_ls_abs_structure_details
;
 Flack x determined using 1899 quotients [(I+)-(I-)]/[(I+)+(I-)]
 (Parsons, Flack and Wagner, Acta Cryst. B69 (2013) 249-259).
;
_refine_ls_abs_structure_Flack 0.01(3)
_refine_ls_extinction_method none
_refine_ls_goodness_of_fit_ref 1.064
_refine_ls_hydrogen_treatment mixed
_refine_ls_matrix_type full
_refine_ls_number_parameters 250
_refine_ls_number_reflns 5135
_refine_ls_number_restraints 1
_refine_ls_restrained_S_all 1.064
_refine_ls_R_factor_all 0.0332
_refine_ls_R_factor_gt 0.0314
_refine_ls_shift/su_max 0.001
_refine_ls_shift/su_mean 0.000
_refine_ls_structure_factor_coef Fsqd
_refine_ls_weighting_details 'w=1/[\s^2^(Fo^2^)+(0.0314P)^2^] where P=(Fo^2^+2Fc^2^)/3'
_refine_ls_weighting_scheme calc
_refine_ls_wR_factor_gt 0.0690
_refine_ls_wR_factor_ref 0.0700
_reflns_Friedel_coverage 0.680
_reflns_Friedel_fraction_full 0.838
_reflns_Friedel_fraction_max 0.636
_reflns_number_gt 4930
_reflns_number_total 5135
_reflns_threshold_expression >2\s(I)
_cod_data_source_file c9ce01106d2.cif
_cod_data_source_block SA2169_a
_cod_original_sg_symbol_H-M 'P 21'
_cod_database_code 7234935
_shelx_shelxl_version_number 2017/1
_shelx_space_group_comment
;
The symmetry employed for this shelxl refinement is uniquely defined
by the following loop, which should always be used as a source of
symmetry information in preference to the above space-group names.
They are only intended as comments.
;
_shelx_estimated_absorpt_t_min 0.227
_shelx_estimated_absorpt_t_max 0.584

loop_
_space_group_symop_operation_xyz
'x, y, z'
'-x, y+1/2, -z'

loop_
_atom_site_label
_atom_site_type_symbol
_atom_site_fract_x
_atom_site_fract_y
_atom_site_fract_z
_atom_site_U_iso_or_equiv
_atom_site_adp_type
_atom_site_occupancy
_atom_site_site_symmetry_order
_atom_site_calc_flag
_atom_site_refinement_flags_posn
_atom_site_refinement_flags_adp
I1 I 0.19677(9) 0.39135(4) 0.77169(8) 0.03176(17) Uani 1 1 d . .
O1 O 0.0081(8) 0.4648(4) 0.4246(7) 0.0249(14) Uani 1 1 d . .
N1 N 0.5933(10) 0.4726(5) 0.4685(9) 0.0227(18) Uani 1 1 d . .
H1 H 0.507(14) 0.481(7) 0.475(12) 0.027 Uiso 1 1 d . U
C1 C 0.1353(11) 0.5152(6) 0.7511(10) 0.0192(19) Uani 1 1 d . .
C2 C 0.1100(12) 0.5638(6) 0.8657(10) 0.020(2) Uani 1 1 d . .
O2 O 0.2734(9) 0.4825(5) 0.4529(9) 0.036(2) Uani 1 1 d . .
I2 I 0.14306(9) 0.51503(4) 1.07224(7) 0.03006(17) Uani 1 1 d . .
C3 C 0.0614(11) 0.6455(5) 0.8419(10) 0.0181(19) Uani 1 1 d . .
I3 I 0.00117(9) 0.71913(5) 1.00682(7) 0.03170(17) Uani 1 1 d . .
C4 C 0.0494(10) 0.6783(6) 0.7059(10) 0.0182(18) Uani 1 1 d . .
I4 I -0.00948(7) 0.80222(3) 0.66501(7) 0.02129(14) Uani 1 1 d . .
C5 C 0.0828(10) 0.6291(6) 0.5936(10) 0.0170(19) Uani 1 1 d . .
I5 I 0.08231(8) 0.67485(4) 0.38776(7) 0.02463(15) Uani 1 1 d . .
C6 C 0.1187(11) 0.5480(6) 0.6128(10) 0.019(2) Uani 1 1 d . .
C9 C 0.5484(13) 0.5988(7) 0.3156(12) 0.035(3) Uani 1 1 d . .
H9A H 0.553822 0.567459 0.227821 0.042 Uiso 1 1 calc R U
H9B H 0.434831 0.596639 0.335391 0.042 Uiso 1 1 calc R U
C8 C 0.5891(15) 0.6837(8) 0.2900(17) 0.056(4) Uani 1 1 d . .
H8A H 0.705551 0.686435 0.279119 0.067 Uiso 1 1 calc R U
H8B H 0.574011 0.715876 0.374856 0.067 Uiso 1 1 calc R U
C7 C 0.4954(15) 0.7224(9) 0.1659(14) 0.055(4) Uani 1 1 d . .
H7A H 0.454895 0.680619 0.096718 0.082 Uiso 1 1 calc R U
H7B H 0.565170 0.760397 0.123068 0.082 Uiso 1 1 calc R U
H7C H 0.403589 0.752127 0.195319 0.082 Uiso 1 1 calc R U
C00C C 0.1379(12) 0.4928(5) 0.4835(10) 0.018(2) Uani 1 1 d . .
C10 C 0.6549(13) 0.5573(6) 0.4355(13) 0.033(3) Uani 1 1 d . .
H10A H 0.660573 0.591586 0.521337 0.040 Uiso 1 1 calc R U
H10B H 0.766042 0.552402 0.410656 0.040 Uiso 1 1 calc R U
C11 C 0.4605(16) 0.1994(7) 0.2400(16) 0.049(3) Uani 1 1 d . .
H11A H 0.550111 0.170354 0.296200 0.074 Uiso 1 1 calc R U
H11B H 0.437364 0.174289 0.146143 0.074 Uiso 1 1 calc R U
H11C H 0.363701 0.196304 0.287659 0.074 Uiso 1 1 calc R U
C12 C 0.5067(15) 0.2868(7) 0.2245(13) 0.042(3) Uani 1 1 d . .
H12A H 0.419210 0.314546 0.161352 0.050 Uiso 1 1 calc R U
H12B H 0.606430 0.289216 0.178951 0.050 Uiso 1 1 calc R U
C13 C 0.5364(12) 0.3326(6) 0.3659(11) 0.027(2) Uani 1 1 d . .
H13A H 0.433956 0.336318 0.407155 0.032 Uiso 1 1 calc R U
H13B H 0.616535 0.302632 0.433181 0.032 Uiso 1 1 calc R U
C14 C 0.5993(12) 0.4170(6) 0.3422(11) 0.027(2) Uani 1 1 d . .
H14A H 0.533642 0.441213 0.257993 0.032 Uiso 1 1 calc R U
H14B H 0.712714 0.413061 0.322632 0.032 Uiso 1 1 calc R U
C15 C 0.6860(17) 0.4917(9) 0.9956(13) 0.051(4) Uani 1 1 d . .
H15A H 0.744104 0.543588 0.997851 0.077 Uiso 1 1 calc R U
H15B H 0.724668 0.460494 1.081269 0.077 Uiso 1 1 calc R U
H15C H 0.569440 0.501947 0.991368 0.077 Uiso 1 1 calc R U
C16 C 0.7165(14) 0.4437(8) 0.8666(12) 0.042(3) Uani 1 1 d . .
H16A H 0.658126 0.391125 0.865192 0.050 Uiso 1 1 calc R U
H16B H 0.833860 0.431793 0.873031 0.050 Uiso 1 1 calc R U
C17 C 0.6614(13) 0.4890(7) 0.7300(11) 0.030(2) Uani 1 1 d . .
H17A H 0.723391 0.540349 0.729358 0.036 Uiso 1 1 calc R U
H17B H 0.545161 0.503092 0.725536 0.036 Uiso 1 1 calc R U
C18 C 0.6852(12) 0.4389(7) 0.6000(11) 0.030(2) Uani 1 1 d . .
H18A H 0.802038 0.437521 0.590405 0.036 Uiso 1 1 calc R U
H18B H 0.649278 0.382366 0.613077 0.036 Uiso 1 1 calc R U

loop_
_atom_site_aniso_label
_atom_site_aniso_U_11
_atom_site_aniso_U_22
_atom_site_aniso_U_33
_atom_site_aniso_U_23
_atom_site_aniso_U_13
_atom_site_aniso_U_12
I1 0.0445(4) 0.0142(3) 0.0367(4) 0.0045(3) 0.0063(3) 0.0071(3)
O1 0.028(3) 0.018(3) 0.027(4) -0.009(3) -0.002(3) 0.002(3)
N1 0.020(4) 0.020(4) 0.027(5) 0.001(4) -0.003(3) -0.003(4)
C1 0.018(4) 0.010(4) 0.029(5) -0.003(4) -0.004(4) 0.003(4)
C2 0.027(5) 0.014(4) 0.019(5) 0.004(4) 0.001(4) 0.004(4)
O2 0.025(4) 0.033(4) 0.053(5) -0.007(4) 0.014(4) 0.003(3)
I2 0.0454(4) 0.0222(3) 0.0200(3) 0.0042(3) -0.0048(3) 0.0030(3)
C3 0.025(4) 0.013(4) 0.017(5) -0.001(4) 0.002(4) -0.001(4)
I3 0.0521(4) 0.0238(3) 0.0184(3) -0.0027(3) 0.0019(3) 0.0096(3)
C4 0.021(4) 0.011(4) 0.023(5) 0.000(4) 0.003(4) -0.002(4)
I4 0.0283(3) 0.0114(3) 0.0245(3) 0.0014(2) 0.0045(3) 0.0027(3)
C5 0.018(4) 0.017(5) 0.017(5) 0.000(4) 0.007(4) -0.003(4)
I5 0.0346(3) 0.0192(3) 0.0207(3) 0.0022(3) 0.0062(3) 0.0026(3)
C6 0.016(4) 0.024(5) 0.018(5) -0.008(4) 0.007(4) 0.000(4)
C9 0.038(6) 0.032(6) 0.035(7) 0.000(5) 0.009(5) 0.002(5)
C8 0.039(6) 0.032(6) 0.087(11) 0.028(7) -0.022(7) -0.008(6)
C7 0.060(8) 0.037(7) 0.064(9) 0.028(8) 0.001(7) -0.012(7)
C00C 0.029(5) 0.006(4) 0.019(5) 0.006(3) 0.010(4) 0.001(4)
C10 0.033(6) 0.023(5) 0.040(7) -0.002(5) -0.002(5) -0.004(5)
C11 0.052(7) 0.026(7) 0.065(9) -0.014(6) -0.002(7) -0.013(6)
C12 0.045(7) 0.035(7) 0.046(7) -0.008(6) 0.009(6) -0.009(6)
C13 0.028(5) 0.022(5) 0.032(6) -0.002(4) 0.008(4) 0.002(4)
C14 0.031(5) 0.020(5) 0.030(6) -0.002(4) 0.010(5) 0.000(4)
C15 0.051(8) 0.074(10) 0.032(7) 0.009(6) 0.019(6) 0.009(7)
C16 0.044(7) 0.040(7) 0.040(7) 0.009(6) -0.002(5) -0.016(6)
C17 0.030(6) 0.036(6) 0.023(6) 0.005(4) 0.002(4) 0.002(5)
C18 0.026(5) 0.025(5) 0.036(6) 0.009(5) -0.004(4) 0.002(5)

loop_
_atom_type_symbol
_atom_type_description
_atom_type_scat_dispersion_real
_atom_type_scat_dispersion_imag
_atom_type_scat_source
C C 0.0033 0.0016 'International Tables Vol C Tables 4.2.6.8 and 6.1.1.4'
H H 0.0000 0.0000 'International Tables Vol C Tables 4.2.6.8 and 6.1.1.4'
N N 0.0061 0.0033 'International Tables Vol C Tables 4.2.6.8 and 6.1.1.4'
O O 0.0106 0.0060 'International Tables Vol C Tables 4.2.6.8 and 6.1.1.4'
I I -0.4742 1.8119 'International Tables Vol C Tables 4.2.6.8 and 6.1.1.4'

loop_
_geom_angle_atom_site_label_1
_geom_angle_atom_site_label_2
_geom_angle_atom_site_label_3
_geom_angle
C18 N1 C14 112.1(8)
C18 N1 C10 111.4(8)
C14 N1 C10 109.6(8)
C18 N1 H1 113(9)
C14 N1 H1 109(9)
C10 N1 H1 102(10)
C2 C1 C6 120.5(8)
C2 C1 I1 122.9(7)
C6 C1 I1 116.6(7)
C1 C2 C3 119.4(9)
C1 C2 I2 120.0(7)
C3 C2 I2 120.6(7)
C4 C3 C2 119.9(9)
C4 C3 I3 118.7(7)
C2 C3 I3 121.4(7)
C3 C4 C5 119.5(8)
C3 C4 I4 121.8(7)
C5 C4 I4 118.7(7)
C6 C5 C4 121.4(9)
C6 C5 I5 116.3(7)
C4 C5 I5 122.2(7)
C5 C6 C1 119.1(8)
C5 C6 C00C 120.3(8)
C1 C6 C00C 120.6(8)
C8 C9 C10 115.6(10)
C8 C9 H9A 108.4
C10 C9 H9A 108.4
C8 C9 H9B 108.4
C10 C9 H9B 108.4
H9A C9 H9B 107.4
C9 C8 C7 116.0(11)
C9 C8 H8A 108.3
C7 C8 H8A 108.3
C9 C8 H8B 108.3
C7 C8 H8B 108.3
H8A C8 H8B 107.4
C8 C7 H7A 109.5
C8 C7 H7B 109.5
H7A C7 H7B 109.5
C8 C7 H7C 109.5
H7A C7 H7C 109.5
H7B C7 H7C 109.5
O2 C00C O1 128.4(9)
O2 C00C C6 118.2(9)
O1 C00C C6 113.4(7)
C9 C10 N1 112.9(9)
C9 C10 H10A 109.0
N1 C10 H10A 109.0
C9 C10 H10B 109.0
N1 C10 H10B 109.0
H10A C10 H10B 107.8
C12 C11 H11A 109.5
C12 C11 H11B 109.5
H11A C11 H11B 109.5
C12 C11 H11C 109.5
H11A C11 H11C 109.5
H11B C11 H11C 109.5
C11 C12 C13 113.3(11)
C11 C12 H12A 108.9
C13 C12 H12A 108.9
C11 C12 H12B 108.9
C13 C12 H12B 108.9
H12A C12 H12B 107.7
C14 C13 C12 109.6(9)
C14 C13 H13A 109.7
C12 C13 H13A 109.7
C14 C13 H13B 109.7
C12 C13 H13B 109.7
H13A C13 H13B 108.2
C13 C14 N1 112.6(8)
C13 C14 H14A 109.1
N1 C14 H14A 109.1
C13 C14 H14B 109.1
N1 C14 H14B 109.1
H14A C14 H14B 107.8
C16 C15 H15A 109.5
C16 C15 H15B 109.5
H15A C15 H15B 109.5
C16 C15 H15C 109.5
H15A C15 H15C 109.5
H15B C15 H15C 109.5
C15 C16 C17 112.3(10)
C15 C16 H16A 109.2
C17 C16 H16A 109.2
C15 C16 H16B 109.2
C17 C16 H16B 109.2
H16A C16 H16B 107.9
C16 C17 C18 112.1(9)
C16 C17 H17A 109.2
C18 C17 H17A 109.2
C16 C17 H17B 109.2
C18 C17 H17B 109.2
H17A C17 H17B 107.9
N1 C18 C17 112.2(8)
N1 C18 H18A 109.2
C17 C18 H18A 109.2
N1 C18 H18B 109.2
C17 C18 H18B 109.2
H18A C18 H18B 107.9

loop_
_geom_bond_atom_site_label_1
_geom_bond_atom_site_label_2
_geom_bond_distance
I1 C1 2.101(9)
O1 C00C 1.236(12)
N1 C18 1.483(13)
N1 C14 1.519(13)
N1 C10 1.531(13)
N1 H1 0.74(11)
C1 C2 1.394(13)
C1 C6 1.414(13)
C2 C3 1.411(12)
C2 I2 2.111(9)
O2 C00C 1.215(11)
C3 C4 1.396(13)
C3 I3 2.100(9)
C4 C5 1.400(12)
C4 I4 2.119(9)
C5 C6 1.372(13)
C5 I5 2.103(9)
C6 C00C 1.558(12)
C9 C8 1.465(16)
C9 C10 1.508(16)
C9 H9A 0.9900
C9 H9B 0.9900
C8 C7 1.469(17)
C8 H8A 0.9900
C8 H8B 0.9900
C7 H7A 0.9800
C7 H7B 0.9800
C7 H7C 0.9800
C10 H10A 0.9900
C10 H10B 0.9900
C11 C12 1.500(16)
C11 H11A 0.9800
C11 H11B 0.9800
C11 H11C 0.9800
C12 C13 1.534(15)
C12 H12A 0.9900
C12 H12B 0.9900
C13 C14 1.511(14)
C13 H13A 0.9900
C13 H13B 0.9900
C14 H14A 0.9900
C14 H14B 0.9900
C15 C16 1.513(17)
C15 H15A 0.9800
C15 H15B 0.9800
C15 H15C 0.9800
C16 C17 1.516(15)
C16 H16A 0.9900
C16 H16B 0.9900
C17 C18 1.524(15)
C17 H17A 0.9900
C17 H17B 0.9900
C18 H18A 0.9900
C18 H18B 0.9900
